data_2008751
loop_
_publ_author_name
'Paix\~ao, J. A.'
'Pereira Silva, P. S.'
'Matos Beja, A.'
'Ramos Silva, M.'
'de Matos Gomes, E.'
'Belsley, M.'

_publ_section_title
;
 <i>N</i>,<i>N</i>'-Diphenylguanidinium hydrogen
 (+)-<small>L</small>-tartrate monohydrate
;
_journal_issue 8
_journal_name_full 'Acta Crystallographica Section C'
_journal_page_first 1287
_journal_page_last 1290
_journal_paper_doi 10.1107/S0108270199005119
_journal_volume 55
_journal_year 1999
_chemical_formula_moiety 'C13 H14 N3 1+, C4 H5 O6 1-, H2 O'
_chemical_formula_sum 'C17 H21 N3 O7'
_chemical_formula_weight 379.37
_chemical_name_systematic
;
 N,N'-diphenylguanidinium (+)-L-hydrogentartrate monohydrate
;
_space_group_IT_number 19
_symmetry_cell_setting orthorhombic
_symmetry_space_group_name_Hall 'P 2ac 2ab'
_symmetry_space_group_name_H-M 'P 21 21 21'
_audit_creation_method SHELXL-97
_cell_angle_alpha 90.00
_cell_angle_beta 90.00
_cell_angle_gamma 90.00
_cell_formula_units_Z 4
_cell_length_a 7.066(3)
_cell_length_b 14.723(8)
_cell_length_c 18.219(6)
_cell_measurement_reflns_used 25
_cell_measurement_temperature 293(2)
_cell_measurement_theta_max 16.33
_cell_measurement_theta_min 10.29
_cell_volume 1895.4(14)
_computing_cell_refinement 'CAD-4 Software'
_computing_data_collection 'CAD-4 Software (Enraf-Nonius, 1989)'
_computing_data_reduction 'SDP-Plus (Frenz, 1985)'
_computing_molecular_graphics 'ORTEPII (Johnson, 1976)'
_computing_publication_material SHELXL97
_computing_structure_refinement 'SHELXL97 (Sheldrick, 1997)'
_computing_structure_solution SHELXS97
_diffrn_ambient_temperature 293(2)
_diffrn_measured_fraction_theta_full 0.995
_diffrn_measured_fraction_theta_max 0.995
_diffrn_measurement_device_type 'Enraf-Nonius CAD-4'
_diffrn_measurement_method 'profile data from \w/2\q scans'
_diffrn_radiation_monochromator 'equatorially mounted graphite'
_diffrn_radiation_source 'fine-focus sealed tube'
_diffrn_radiation_type MoK\a
_diffrn_radiation_wavelength 0.71073
_diffrn_reflns_av_R_equivalents 0.009
_diffrn_reflns_av_sigmaI/netI 0.017
_diffrn_reflns_limit_h_max 8
_diffrn_reflns_limit_h_min -8
_diffrn_reflns_limit_k_max 17
_diffrn_reflns_limit_k_min 0
_diffrn_reflns_limit_l_max 21
_diffrn_reflns_limit_l_min 0
_diffrn_reflns_number 4207
_diffrn_reflns_theta_full 24.98
_diffrn_reflns_theta_max 24.98
_diffrn_reflns_theta_min 3.09
_diffrn_standards_decay_% 0.7
_diffrn_standards_interval_time 180
_diffrn_standards_number 3
_exptl_absorpt_coefficient_mu 0.104
_exptl_absorpt_correction_type none
_exptl_crystal_colour colourless
_exptl_crystal_density_diffrn 1.329
_exptl_crystal_density_method 'not measured'
_exptl_crystal_description block
_exptl_crystal_F_000 800
_exptl_crystal_size_max 0.46
_exptl_crystal_size_mid 0.42
_exptl_crystal_size_min 0.24
_refine_diff_density_max 0.16
_refine_diff_density_min -0.14
_refine_ls_extinction_coef 0.0137(12)
_refine_ls_extinction_method 'SHELXL97 (Sheldrick, 1997)'
_refine_ls_goodness_of_fit_ref 1.057
_refine_ls_hydrogen_treatment mixed
_refine_ls_matrix_type full
_refine_ls_number_parameters 254
_refine_ls_number_reflns 3311
_refine_ls_number_restraints 0
_refine_ls_restrained_S_all 1.057
_refine_ls_R_factor_all 0.044
_refine_ls_R_factor_gt 0.032
_refine_ls_shift/su_max <0.001
_refine_ls_shift/su_mean 0.000
_refine_ls_structure_factor_coef Fsqd
_refine_ls_weighting_details 'w = 1/[\s^2^(Fo^2^)+(0.0378P)^2^+0.4536P] where P=(Fo^2^+2Fc^2^)/3'
_refine_ls_weighting_scheme calc
_refine_ls_wR_factor_ref 0.084
_reflns_number_gt 2860
_reflns_number_total 3311
_reflns_threshold_expression I>2\s(I)
_cod_data_source_file bm1310.cif
_cod_data_source_block dpgtart
_cod_depositor_comments
;
The following automatic conversions were performed:

'_refine_ls_weighting_scheme' value 'calc w =
1/[\s^2^(Fo^2^)+(0.0378P)^2^+0.4536P] where P=(Fo^2^+2Fc^2^)/3' was
changed to 'calc'. New tag '_refine_ls_weighting_details' was
created. The value of the new tag was set to 'w =
1/[\s^2^(Fo^2^)+(0.0378P)^2^+0.4536P] where P=(Fo^2^+2Fc^2^)/3'.

Automatic conversion script
Id: cif_fix_values 3143 2015-03-26 13:38:13Z robertas 
;
_cod_original_sg_symbol_H-M P212121
_cod_database_code 2008751

loop_
_symmetry_equiv_pos_as_xyz
'x, y, z'
'-x+1/2, -y, z+1/2'
'x+1/2, -y+1/2, -z'
'-x, y+1/2, -z+1/2'

loop_
_atom_site_label
_atom_site_fract_x
_atom_site_fract_y
_atom_site_fract_z
_atom_site_U_iso_or_equiv
_atom_site_adp_type
_atom_site_calc_flag
_atom_site_refinement_flags
_atom_site_occupancy
_atom_site_disorder_assembly
_atom_site_disorder_group
_atom_site_type_symbol
N1 0.5068(3) 0.53884(13) 0.66343(11) 0.0512(5) Uani d . 1 . . N
H1 0.5063 0.4862 0.6430 0.061 Uiso calc R 1 . . H
N2 0.4022(3) 0.62699(13) 0.75920(11) 0.0555(5) Uani d . 1 . . N
H2A 0.4832 0.6683 0.7478 0.067 Uiso calc R 1 . . H
H2B 0.3278 0.6349 0.7960 0.067 Uiso calc R 1 . . H
N3 0.2690(3) 0.48638(13) 0.73631(11) 0.0601(6) Uani d . 1 . . N
H3 0.2609 0.4428 0.7050 0.072 Uiso calc R 1 . . H
C1 0.3924(3) 0.55186(14) 0.72043(12) 0.0460(5) Uani d . 1 . . C
C2 0.6296(3) 0.60574(15) 0.63389(11) 0.0475(5) Uani d . 1 . . C
C3 0.5640(5) 0.69010(18) 0.61352(15) 0.0711(7) Uani d . 1 . . C
H3A 0.4363 0.7043 0.6182 0.085 Uiso calc R 1 . . H
C4 0.6892(7) 0.7534(2) 0.58618(18) 0.0991(12) Uani d . 1 . . C
H4 0.6456 0.8110 0.5737 0.119 Uiso calc R 1 . . H
C5 0.8744(8) 0.7332(3) 0.5773(2) 0.1175(16) Uani d . 1 . . C
H5 0.9579 0.7766 0.5592 0.141 Uiso calc R 1 . . H
C6 0.9381(6) 0.6477(3) 0.5952(2) 0.1120(13) Uani d . 1 . . C
H6 1.0645 0.6326 0.5881 0.134 Uiso calc R 1 . . H
C7 0.8152(4) 0.5848(2) 0.62370(16) 0.0721(8) Uani d . 1 . . C
H7 0.8593 0.5273 0.6362 0.086 Uiso calc R 1 . . H
C8 0.1491(4) 0.47980(15) 0.79856(14) 0.0585(7) Uani d . 1 . . C
C9 -0.0294(4) 0.4448(2) 0.78776(19) 0.0798(9) Uani d . 1 . . C
H9 -0.0675 0.4268 0.7411 0.096 Uiso calc R 1 . . H
C10 -0.1525(5) 0.4365(3) 0.8470(3) 0.1100(14) Uani d . 1 . . C
H10 -0.2734 0.4132 0.8400 0.132 Uiso calc R 1 . . H
C11 -0.0946(8) 0.4630(3) 0.9164(3) 0.1233(18) Uani d . 1 . . C
H11 -0.1773 0.4589 0.9560 0.148 Uiso calc R 1 . . H
C12 0.0816(9) 0.4946(2) 0.92605(18) 0.1134(17) Uani d . 1 . . C
H12 0.1196 0.5118 0.9729 0.136 Uiso calc R 1 . . H
C13 0.2089(6) 0.50234(17) 0.86854(15) 0.0808(10) Uani d . 1 . . C
H13 0.3320 0.5223 0.8768 0.097 Uiso calc R 1 . . H
C14 0.9787(2) 0.72602(13) 0.85081(11) 0.0356(4) Uani d . 1 . . C
C15 0.7652(2) 0.73134(13) 0.85047(10) 0.0336(4) Uani d . 1 . . C
H15 0.7144 0.6712 0.8624 0.040 Uiso calc R 1 . . H
C16 0.6931(2) 0.79891(11) 0.90687(10) 0.0293(4) Uani d . 1 . . C
H16 0.7381 0.7796 0.9553 0.035 Uiso calc R 1 . . H
C17 0.4774(2) 0.80063(12) 0.90858(9) 0.0309(4) Uani d . 1 . . C
O1 1.05189(17) 0.71621(9) 0.91512(7) 0.0400(3) Uani d . 1 . . O
H1A 1.1676 0.7156 0.9118 0.060 Uiso calc R 1 . . H
O2 1.0665(2) 0.73001(13) 0.79365(8) 0.0570(4) Uani d . 1 . . O
O3 0.70127(19) 0.75611(11) 0.77957(7) 0.0454(4) Uani d . 1 . . O
H3B 0.7899 0.7538 0.7506 0.068 Uiso calc R 1 . . H
O4 0.76695(18) 0.88628(8) 0.89246(7) 0.0372(3) Uani d . 1 . . O
H4A 0.8543 0.8968 0.9209 0.056 Uiso calc R 1 . . H
O5 0.40281(16) 0.72258(8) 0.91801(7) 0.0358(3) Uani d . 1 . . O
O6 0.38947(18) 0.87236(9) 0.90272(9) 0.0466(4) Uani d . 1 . . O
O7 0.0510(2) 0.91277(11) 0.98771(9) 0.0471(4) Uani d . 1 . . O
H7A 0.149(4) 0.9046(19) 0.9658(16) 0.071 Uiso d . 1 . . H
H7B 0.018(4) 0.874(2) 1.0203(15) 0.071 Uiso d . 1 . . H

loop_
_atom_site_aniso_label
_atom_site_aniso_U_11
_atom_site_aniso_U_22
_atom_site_aniso_U_33
_atom_site_aniso_U_12
_atom_site_aniso_U_13
_atom_site_aniso_U_23
N1 0.0587(11) 0.0414(9) 0.0536(11) -0.0082(9) 0.0151(9) -0.0176(8)
N2 0.0526(11) 0.0520(11) 0.0620(12) -0.0097(9) 0.0192(10) -0.0257(9)
N3 0.0691(13) 0.0536(11) 0.0575(12) -0.0182(10) 0.0245(11) -0.0255(9)
C1 0.0435(11) 0.0435(12) 0.0511(12) -0.0008(10) 0.0064(10) -0.0140(9)
C2 0.0567(13) 0.0461(12) 0.0398(11) -0.0093(10) 0.0028(10) -0.0100(9)
C3 0.091(2) 0.0589(15) 0.0639(16) -0.0052(14) -0.0064(15) 0.0008(12)
C4 0.168(4) 0.0616(18) 0.068(2) -0.034(2) 0.002(2) 0.0081(15)
C5 0.156(4) 0.110(3) 0.086(2) -0.076(3) 0.031(3) -0.006(2)
C6 0.083(2) 0.139(4) 0.115(3) -0.045(2) 0.030(2) -0.009(3)
C7 0.0629(16) 0.0760(18) 0.077(2) -0.0086(14) 0.0141(14) -0.0030(15)
C8 0.0725(17) 0.0424(12) 0.0606(16) -0.0003(11) 0.0238(13) -0.0089(11)
C9 0.0684(18) 0.086(2) 0.085(2) -0.0036(15) 0.0230(16) 0.0138(16)
C10 0.082(2) 0.104(3) 0.143(4) 0.012(2) 0.057(2) 0.038(3)
C11 0.173(5) 0.070(2) 0.127(4) 0.025(3) 0.103(4) 0.016(2)
C12 0.224(5) 0.0545(17) 0.062(2) -0.003(3) 0.061(3) -0.0059(14)
C13 0.128(3) 0.0529(15) 0.0610(18) -0.0114(16) 0.0227(18) -0.0151(12)
C14 0.0288(9) 0.0347(10) 0.0431(11) 0.0027(8) 0.0019(9) -0.0054(9)
C15 0.0270(9) 0.0385(10) 0.0354(10) 0.0002(8) -0.0006(8) 0.0004(8)
C16 0.0252(8) 0.0320(9) 0.0307(9) 0.0016(7) -0.0010(7) 0.0039(8)
C17 0.0259(8) 0.0375(10) 0.0293(9) 0.0031(8) 0.0015(7) 0.0045(8)
O1 0.0232(6) 0.0521(8) 0.0448(8) 0.0041(6) 0.0006(6) 0.0026(7)
O2 0.0349(8) 0.0940(12) 0.0422(8) 0.0095(8) 0.0089(7) -0.0032(8)
O3 0.0356(7) 0.0676(10) 0.0331(7) 0.0006(7) -0.0016(6) -0.0055(7)
O4 0.0336(7) 0.0355(7) 0.0424(8) -0.0031(6) -0.0036(6) 0.0041(6)
O5 0.0245(6) 0.0382(7) 0.0446(7) 0.0014(5) 0.0003(6) 0.0071(6)
O6 0.0303(7) 0.0407(7) 0.0689(10) 0.0085(6) 0.0083(7) 0.0121(7)
O7 0.0387(8) 0.0461(8) 0.0566(10) -0.0061(7) -0.0022(7) 0.0055(7)

loop_
_atom_type_symbol
_atom_type_description
_atom_type_scat_dispersion_real
_atom_type_scat_dispersion_imag
_atom_type_scat_source
C C 0.0033 0.0016 'International Tables Vol C Tables 4.2.6.8 and 6.1.1.4'
H H 0.0000 0.0000 'International Tables Vol C Tables 4.2.6.8 and 6.1.1.4'
N N 0.0061 0.0033 'International Tables Vol C Tables 4.2.6.8 and 6.1.1.4'
O O 0.0106 0.0060 'International Tables Vol C Tables 4.2.6.8 and 6.1.1.4'

loop_
_geom_angle_atom_site_label_1
_geom_angle_atom_site_label_2
_geom_angle_atom_site_label_3
_geom_angle
_geom_angle_publ_flag
C1 N1 C2 124.60(18) ?
C1 N3 C8 127.88(18) ?
N2 C1 N1 120.6(2) yes
N2 C1 N3 121.8(2) yes
N1 C1 N3 117.60(18) yes
C7 C2 C3 119.5(2) ?
C7 C2 N1 119.0(2) ?
C3 C2 N1 121.5(2) ?
C2 C3 C4 119.4(3) ?
C5 C4 C3 121.1(4) ?
C4 C5 C6 119.3(3) ?
C7 C6 C5 120.0(4) ?
C2 C7 C6 120.6(3) ?
C9 C8 C13 120.1(3) ?
C9 C8 N3 117.3(2) ?
C13 C8 N3 122.5(3) ?
C8 C9 C10 119.6(3) ?
C11 C10 C9 119.9(4) ?
C12 C11 C10 119.4(3) ?
C11 C12 C13 122.2(4) ?
C8 C13 C12 118.6(4) ?
O2 C14 O1 125.51(17) ?
O2 C14 C15 120.27(17) ?
O1 C14 C15 114.21(16) ?
O3 C15 C14 109.61(15) ?
O3 C15 C16 109.96(14) ?
C14 C15 C16 111.50(15) ?
O4 C16 C15 110.28(14) ?
O4 C16 C17 110.98(14) ?
C15 C16 C17 111.13(14) ?
O6 C17 O5 125.21(16) ?
O6 C17 C16 121.16(16) ?
O5 C17 C16 113.62(15) ?

loop_
_geom_bond_atom_site_label_1
_geom_bond_atom_site_label_2
_geom_bond_site_symmetry_2
_geom_bond_distance
_geom_bond_publ_flag
N1 C1 . 1.330(3) yes
N1 C2 . 1.418(3) yes
N2 C1 . 1.314(3) yes
N3 C1 . 1.332(3) yes
N3 C8 . 1.419(3) yes
C2 C7 . 1.360(4) ?
C2 C3 . 1.377(4) ?
C3 C4 . 1.378(4) ?
C4 C5 . 1.352(6) ?
C5 C6 . 1.376(6) ?
C6 C7 . 1.371(4) ?
C8 C9 . 1.376(4) ?
C8 C13 . 1.383(4) ?
C9 C10 . 1.392(4) ?
C10 C11 . 1.385(6) ?
C11 C12 . 1.341(7) ?
C12 C13 . 1.386(5) ?
C14 O2 . 1.213(2) yes
C14 O1 . 1.289(2) yes
C14 C15 . 1.511(3) ?
C15 O3 . 1.416(2) ?
C15 C16 . 1.518(2) ?
C16 O4 . 1.413(2) ?
C16 C17 . 1.524(2) ?
C17 O6 . 1.230(2) yes
C17 O5 . 1.276(2) yes

loop_
_geom_hbond_atom_site_label_D
_geom_hbond_atom_site_label_H
_geom_hbond_atom_site_label_A
_geom_hbond_site_symmetry_A
_geom_hbond_distance_DH
_geom_hbond_distance_HA
_geom_hbond_distance_DA
_geom_hbond_angle_DHA
O1 H1A O5 1_655 0.82 1.67 2.4819(19) 170.8
N1 H1 O6 4_646 0.86 2.01 2.828(3) 158.3
N2 H2A O3 . 0.86 2.09 2.866(3) 149.2
N2 H2B O2 1_455 0.86 2.32 2.885(3) 123.7
N3 H3 O4 4_646 0.86 1.97 2.782(2) 156.7
O3 H3B O2 . 0.82 2.13 2.622(2) 118.0
O4 H4A O7 1_655 0.82 1.86 2.682(2) 176.1
O7 H7B O5 3_467 0.86(3) 1.99(3) 2.831(2) 169(3)
O7 H7A O6 . 0.81(3) 2.11(3) 2.911(2) 174(3)

loop_
_geom_torsion_atom_site_label_1
_geom_torsion_atom_site_label_2
_geom_torsion_atom_site_label_3
_geom_torsion_atom_site_label_4
_geom_torsion
_geom_torsion_publ_flag
C2 N1 C1 N2 -8.0(4) yes
C2 N1 C1 N3 172.0(2) ?
C8 N3 C1 N2 -8.0(4) yes
C8 N3 C1 N1 172.0(2) ?
C1 N1 C2 C7 128.7(3) yes
C1 N1 C2 C3 -53.1(3) ?
C7 C2 C3 C4 -2.9(4) ?
N1 C2 C3 C4 179.0(2) ?
C2 C3 C4 C5 1.8(5) ?
C3 C4 C5 C6 0.5(6) ?
C4 C5 C6 C7 -1.7(6) ?
C3 C2 C7 C6 1.8(4) ?
N1 C2 C7 C6 180.0(3) ?
C5 C6 C7 C2 0.5(5) ?
C1 N3 C8 C9 142.8(3) yes
C1 N3 C8 C13 -40.8(4) ?
C13 C8 C9 C10 3.2(4) ?
N3 C8 C9 C10 179.7(3) ?
C8 C9 C10 C11 -0.3(5) ?
C9 C10 C11 C12 -1.5(6) ?
C10 C11 C12 C13 0.4(6) ?
C9 C8 C13 C12 -4.2(4) ?
N3 C8 C13 C12 179.4(2) ?
C11 C12 C13 C8 2.4(5) ?
O2 C14 C15 O3 -9.8(3) ?
O1 C14 C15 O3 170.93(15) ?
O2 C14 C15 C16 -131.8(2) ?
O1 C14 C15 C16 48.9(2) ?
O3 C15 C16 O4 -62.70(18) ?
C14 C15 C16 O4 59.10(19) ?
O3 C15 C16 C17 60.81(19) ?
C14 C15 C16 C17 -177.39(15) ?
O4 C16 C17 O6 -4.5(2) ?
C15 C16 C17 O6 -127.60(18) ?
O4 C16 C17 O5 176.92(14) ?
C15 C16 C17 O5 53.8(2) ?

loop_
_cod_related_entry_id
_cod_related_entry_database
_cod_related_entry_code
1 ChemSpider 21182941
